data_7231021
loop_
_publ_author_name
'Clulow, Rebecca'
'Lightfoot, Philip'

_publ_section_title
;
 New sarcosine--metal halide complexes related to ferroelectric TSCC
;
_journal_issue 28
_journal_name_full CrystEngComm
_journal_page_first 4012
_journal_paper_doi 10.1039/C8CE00719E
_journal_volume 20
_journal_year 2018
_chemical_formula_moiety 'C9 H25 Mn N3 O8, 2(I)'
_chemical_formula_sum 'C9 H25 I2 Mn N3 O8'
_chemical_formula_weight 612.06
_space_group_crystal_system orthorhombic
_space_group_IT_number 62
_space_group_name_Hall '-P 2ac 2n'
_space_group_name_H-M_alt 'P n m a'
_symmetry_space_group_name_Hall '-P 2ac 2n'
_symmetry_space_group_name_H-M 'P n m a'
_atom_sites_solution_hydrogens mixed
_audit_creation_method SHELXL-2014/7
_audit_update_record
;
2018-05-03 deposited with the CCDC.
2018-06-25 downloaded from the CCDC.
;
_cell_angle_alpha 90
_cell_angle_beta 90
_cell_angle_gamma 90
_cell_formula_units_Z 4
_cell_length_a 9.8288(7)
_cell_length_b 19.2160(15)
_cell_length_c 10.2845(8)
_cell_measurement_reflns_used 871
_cell_measurement_temperature 173(2)
_cell_measurement_theta_max 27.5
_cell_measurement_theta_min 2.0
_cell_volume 1942.4(3)
_computing_structure_refinement 'SHELXL-2014/7 (Sheldrick, 2014)'
_diffrn_ambient_temperature 173(2)
_diffrn_detector_area_resol_mean 13.6612
_diffrn_measured_fraction_theta_full 0.999
_diffrn_measured_fraction_theta_max 0.997
_diffrn_measurement_device_type 'Rigaku Mercury2 (2x2 bin mode)'
_diffrn_measurement_method 'profile data from \w-scans'
_diffrn_radiation_type MoK\a
_diffrn_radiation_wavelength 0.71075
_diffrn_reflns_av_R_equivalents 0.0992
_diffrn_reflns_av_unetI/netI 0.0456
_diffrn_reflns_Laue_measured_fraction_full 0.999
_diffrn_reflns_Laue_measured_fraction_max 0.997
_diffrn_reflns_limit_h_max 12
_diffrn_reflns_limit_h_min -12
_diffrn_reflns_limit_k_max 24
_diffrn_reflns_limit_k_min -24
_diffrn_reflns_limit_l_max 13
_diffrn_reflns_limit_l_min -13
_diffrn_reflns_number 18998
_diffrn_reflns_point_group_measured_fraction_full 0.999
_diffrn_reflns_point_group_measured_fraction_max 0.997
_diffrn_reflns_theta_full 25.242
_diffrn_reflns_theta_max 27.524
_diffrn_reflns_theta_min 2.120
_diffrn_source 'Sealed Tube'
_exptl_absorpt_coefficient_mu 3.896
_exptl_absorpt_correction_T_max 1.000
_exptl_absorpt_correction_T_min 0.665
_exptl_absorpt_correction_type multi-scan
_exptl_absorpt_process_details
'The program SADABS-2008/1 - G.M. Sheldrick was used to apply a multi-scan absorption correction.'
_exptl_crystal_colour colourless
_exptl_crystal_density_diffrn 2.093
_exptl_crystal_description block
_exptl_crystal_F_000 1180
_exptl_crystal_size_max 0.16
_exptl_crystal_size_mid 0.16
_exptl_crystal_size_min 0.03
_refine_diff_density_max 1.479
_refine_diff_density_min -1.112
_refine_diff_density_rms 0.178
_refine_ls_extinction_method none
_refine_ls_goodness_of_fit_ref 0.978
_refine_ls_hydrogen_treatment mixed
_refine_ls_matrix_type full
_refine_ls_number_parameters 147
_refine_ls_number_reflns 2301
_refine_ls_number_restraints 5
_refine_ls_restrained_S_all 0.978
_refine_ls_R_factor_all 0.0799
_refine_ls_R_factor_gt 0.0406
_refine_ls_shift/su_max 0.000
_refine_ls_shift/su_mean 0.000
_refine_ls_structure_factor_coef Fsqd
_refine_ls_weighting_details 'w=1/[\s^2^(Fo^2^)+(0.0585P)^2^+7.7627P] where P=(Fo^2^+2Fc^2^)/3'
_refine_ls_weighting_scheme calc
_refine_ls_wR_factor_gt 0.0947
_refine_ls_wR_factor_ref 0.1149
_reflns_Friedel_coverage 0.000
_reflns_number_gt 1482
_reflns_number_total 2301
_reflns_threshold_expression 'I > 2\s(I)'
_cod_data_source_file c8ce00719e2.cif
_cod_data_source_block shelx_CCDC18
_cod_depositor_comments 'Adding full bibliography for 7231003--7231021.cif.'
_cod_database_code 7231021
_shelx_shelxl_version_number 2014/7
_shelx_space_group_comment
;
The symmetry employed for this shelxl refinement is uniquely defined
by the following loop, which should always be used as a source of
symmetry information in preference to the above space-group names.
They are only intended as comments.
;

loop_
_space_group_symop_operation_xyz
'x, y, z'
'-x+1/2, -y, z+1/2'
'x+1/2, -y+1/2, -z+1/2'
'-x, y+1/2, -z'
'-x, -y, -z'
'x-1/2, y, -z-1/2'
'-x-1/2, y-1/2, z-1/2'
'x, -y-1/2, z'

loop_
_atom_site_label
_atom_site_type_symbol
_atom_site_fract_x
_atom_site_fract_y
_atom_site_fract_z
_atom_site_U_iso_or_equiv
_atom_site_adp_type
_atom_site_occupancy
_atom_site_site_symmetry_order
_atom_site_calc_flag
_atom_site_refinement_flags_posn
_atom_site_refinement_flags_adp
_atom_site_refinement_flags_occupancy
I1 I 0.01811(4) 0.40828(2) 0.74741(4) 0.02636(15) Uani 1 1 d . . .
Mn2 Mn 0.40815(12) 0.7500 0.78540(12) 0.0141(3) Uani 1 2 d S T P
O5 O 0.5201(4) 0.6681(2) 0.6794(4) 0.0186(9) Uani 1 1 d D . .
O2 O 0.0421(6) 0.7500 0.5442(6) 0.0209(13) Uani 1 2 d S T P
O3 O 0.2960(4) 0.6639(2) 0.8769(4) 0.0176(9) Uani 1 1 d . . .
O1 O 0.2416(6) 0.7500 0.6491(6) 0.0240(14) Uani 1 2 d S T P
C4 C 0.3424(6) 0.6042(3) 0.9040(5) 0.0162(12) Uani 1 1 d . . .
C1 C 0.1702(9) 0.7500 0.5492(8) 0.0162(17) Uani 1 2 d S T P
C2 C 0.2448(9) 0.7500 0.4193(8) 0.0193(18) Uani 1 2 d S T P
N1 N 0.1485(8) 0.7500 0.3091(7) 0.0205(16) Uani 1 2 d DS T P
O4 O 0.4580(4) 0.5819(2) 0.8790(4) 0.0230(10) Uani 1 1 d . . .
C5 C 0.2427(6) 0.5547(3) 0.9688(6) 0.0177(12) Uani 1 1 d . . .
H5 H 0.2023 0.5773 1.0438 0.021 Uiso 1 1 calc R U .
H6 H 0.1702 0.5434 0.9083 0.021 Uiso 1 1 calc R U .
N2 N 0.3110(6) 0.4895(3) 1.0109(5) 0.0190(11) Uani 1 1 d D . .
C6 C 0.2176(7) 0.4400(3) 1.0768(6) 0.0228(14) Uani 1 1 d . . .
H9 H 0.1763 0.4624 1.1503 0.034 Uiso 1 1 calc R U .
H11 H 0.2680 0.4001 1.1057 0.034 Uiso 1 1 calc R U .
H10 H 0.1481 0.4255 1.0171 0.034 Uiso 1 1 calc R U .
C3 C 0.2135(13) 0.7500 0.1783(10) 0.028(2) Uani 1 2 d S T P
H1 H 0.293(8) 0.711(3) 0.409(7) 0.03(2) Uiso 1 1 d . . .
H2 H 0.080(5) 0.714(3) 0.306(7) 0.04(2) Uiso 1 1 d D . .
H3 H 0.270(7) 0.712(4) 0.178(7) 0.03(2) Uiso 1 1 d . . .
H4 H 0.157(13) 0.7500 0.133(12) 0.04(4) Uiso 1 2 d S . P
H7 H 0.383(5) 0.503(4) 1.070(6) 0.03(2) Uiso 1 1 d D . .
H8 H 0.350(8) 0.469(4) 0.933(5) 0.05(3) Uiso 1 1 d D . .
H12 H 0.511(9) 0.630(3) 0.741(7) 0.07(3) Uiso 1 1 d D . .
H13 H 0.614(3) 0.671(4) 0.650(8) 0.06(3) Uiso 1 1 d D . .

loop_
_atom_site_aniso_label
_atom_site_aniso_U_11
_atom_site_aniso_U_22
_atom_site_aniso_U_33
_atom_site_aniso_U_23
_atom_site_aniso_U_13
_atom_site_aniso_U_12
I1 0.0291(2) 0.0249(2) 0.0251(2) 0.00184(18) 0.00259(19) 0.00083(17)
Mn2 0.0125(6) 0.0128(6) 0.0171(6) 0.000 0.0000(5) 0.000
O5 0.015(2) 0.020(2) 0.020(2) -0.0005(17) 0.0031(17) 0.0013(17)
O2 0.018(3) 0.029(3) 0.015(3) 0.000 0.001(2) 0.000
O3 0.016(2) 0.015(2) 0.022(2) 0.0039(16) -0.0010(17) -0.0002(17)
O1 0.020(3) 0.029(4) 0.023(3) 0.000 -0.008(3) 0.000
C4 0.014(3) 0.024(3) 0.011(3) 0.000(2) -0.001(2) -0.005(2)
C1 0.020(4) 0.009(4) 0.020(4) 0.000 0.002(3) 0.000
C2 0.021(5) 0.021(5) 0.015(4) 0.000 0.002(3) 0.000
N1 0.022(4) 0.027(4) 0.013(4) 0.000 0.002(3) 0.000
O4 0.015(2) 0.023(2) 0.031(2) 0.0051(19) 0.0069(18) 0.0035(18)
C5 0.016(3) 0.010(3) 0.027(3) 0.003(2) -0.002(2) 0.003(2)
N2 0.018(3) 0.018(3) 0.021(3) 0.002(2) 0.003(2) -0.001(2)
C6 0.024(3) 0.020(3) 0.024(3) 0.006(3) 0.005(3) -0.006(3)
C3 0.039(7) 0.024(5) 0.021(5) 0.000 0.003(5) 0.000

loop_
_atom_type_symbol
_atom_type_description
_atom_type_scat_dispersion_real
_atom_type_scat_dispersion_imag
_atom_type_scat_source
Mn Mn 0.3368 0.7283 'International Tables Vol C Tables 4.2.6.8 and 6.1.1.4'
I I -0.4742 1.8119 'International Tables Vol C Tables 4.2.6.8 and 6.1.1.4'
C C 0.0033 0.0016 'International Tables Vol C Tables 4.2.6.8 and 6.1.1.4'
N N 0.0061 0.0033 'International Tables Vol C Tables 4.2.6.8 and 6.1.1.4'
O O 0.0106 0.0060 'International Tables Vol C Tables 4.2.6.8 and 6.1.1.4'
H H 0.0000 0.0000 'International Tables Vol C Tables 4.2.6.8 and 6.1.1.4'

loop_
_geom_angle_atom_site_label_1
_geom_angle_atom_site_label_2
_geom_angle_atom_site_label_3
_geom_angle
_geom_angle_site_symmetry_1
_geom_angle_site_symmetry_3
O1 Mn2 O2 167.5(2) . 6_657
O1 Mn2 O3 84.12(16) . 8_575
O2 Mn2 O3 87.66(15) 6_657 8_575
O1 Mn2 O3 84.12(16) . .
O2 Mn2 O3 87.66(15) 6_657 .
O3 Mn2 O3 97.5(2) 8_575 .
O1 Mn2 O5 93.30(17) . 8_575
O2 Mn2 O5 95.46(16) 6_657 8_575
O3 Mn2 O5 85.70(15) 8_575 8_575
O3 Mn2 O5 175.60(16) . 8_575
O1 Mn2 O5 93.30(17) . .
O2 Mn2 O5 95.46(16) 6_657 .
O3 Mn2 O5 175.60(16) 8_575 .
O3 Mn2 O5 85.70(15) . .
O5 Mn2 O5 90.9(2) 8_575 .
C1 O2 Mn2 124.6(6) . 6_557
C4 O3 Mn2 126.5(4) . .
C1 O1 Mn2 164.9(6) . .
O4 C4 O3 126.7(5) . .
O4 C4 C5 117.6(5) . .
O3 C4 C5 115.6(5) . .
O1 C1 O2 126.7(8) . .
O1 C1 C2 116.9(7) . .
O2 C1 C2 116.4(8) . .
N1 C2 C1 111.3(7) . .
C2 N1 C3 114.7(8) . .
N2 C5 C4 111.4(5) . .
C6 N2 C5 113.1(5) . .

loop_
_geom_bond_atom_site_label_1
_geom_bond_atom_site_label_2
_geom_bond_distance
_geom_bond_site_symmetry_2
Mn2 O1 2.155(6) .
Mn2 O2 2.192(6) 6_657
Mn2 O3 2.200(4) 8_575
Mn2 O3 2.200(4) .
Mn2 O5 2.208(4) 8_575
Mn2 O5 2.208(4) .
O2 C1 1.260(10) .
O2 Mn2 2.192(6) 6_557
O3 C4 1.266(7) .
O1 C1 1.245(10) .
C4 O4 1.241(7) .
C4 C5 1.520(8) .
C1 C2 1.524(12) .
C2 N1 1.476(11) .
N1 C3 1.489(12) .
C5 N2 1.486(7) .
N2 C6 1.486(8) .

loop_
_geom_hbond_atom_site_label_D
_geom_hbond_atom_site_label_H
_geom_hbond_atom_site_label_A
_geom_hbond_distance_DH
_geom_hbond_distance_HA
_geom_hbond_distance_DA
_geom_hbond_angle_DHA
_geom_hbond_site_symmetry_A
N1 H2 I1 0.96(2) 2.61(4) 3.503(4) 155(6) 5_566
N2 H8 I1 0.97(2) 2.75(3) 3.692(5) 165(7) 6_657
N2 H7 I1 0.96(2) 2.69(4) 3.549(5) 149(6) 2_565
